data_4080602
loop_
_publ_author_name
'Turbervill, Robert S. P.'
'Jupp, Andrew R.'
'McCullough, Phillip S. B.'
'Erg\"o\,cmen, Doruk'
'Goicoechea, Jose M.'

_publ_contact_author
;
 Dr. J. M. Goicoechea           
 Chemistry Research Laboratory
 University of Oxford
 Mansfield Road
 Oxford
 OX1 3TA
 UK
;
_publ_section_title
;
 Synthesis and Characterization of Free and Coordinated
 1,2,3-Tripnictolide Anions
;
_journal_issue 7
_journal_name_full Organometallics
_journal_page_first 2234
_journal_paper_doi 10.1021/om4001296
_journal_volume 32
_journal_year 2013
_chemical_formula_moiety 'C20 H40 K O8, C14 H10 P3'
_chemical_formula_sum 'C34 H50 K O8 P3'
_chemical_formula_weight 718.75
_chemical_name_systematic
; 
[K-(18-crown-6)(THF)2][P3C2Ph2]
;
_space_group_IT_number 2
_symmetry_cell_setting triclinic
_symmetry_space_group_name_Hall '-P 1'
_symmetry_space_group_name_H-M 'P -1'
_atom_sites_solution_hydrogens geom
_atom_sites_solution_primary direct
_atom_sites_solution_secondary difmap
_audit_creation_method SHELXL-97
_cell_angle_alpha 94.827(2)
_cell_angle_beta 99.635(2)
_cell_angle_gamma 106.361(2)
_cell_formula_units_Z 2
_cell_length_a 10.4833(2)
_cell_length_b 11.1755(2)
_cell_length_c 17.2569(3)
_cell_measurement_reflns_used 23704
_cell_measurement_temperature 150(2)
_cell_measurement_theta_max 76.3927
_cell_measurement_theta_min 4.1597
_cell_volume 1894.01(7)
_computing_cell_refinement
;
CrysAlisPro, Agilent Technologies,
Version 1.171.35.11 (release 16-05-2011 CrysAlis171 .NET)
(compiled May 16 2011,17:55:39)
;
_computing_data_collection
;
CrysAlisPro, Agilent Technologies,
Version 1.171.35.11 (release 16-05-2011 CrysAlis171 .NET)
(compiled May 16 2011,17:55:39)
;
_computing_data_reduction
;
CrysAlisPro, Agilent Technologies,
Version 1.171.35.11 (release 16-05-2011 CrysAlis171 .NET)
(compiled May 16 2011,17:55:39)
;
_computing_molecular_graphics 'WinGX (Farrugia, 2005)'
_computing_publication_material 'XCIF (Sheldrick, 2001)'
_computing_structure_refinement 'SHELXL-97 (Sheldrick, 1997)'
_computing_structure_solution 'SHELXS-97 (Sheldrick, 1990)'
_diffrn_ambient_temperature 150(2)
_diffrn_detector_area_resol_mean 10.5035
_diffrn_measured_fraction_theta_full 0.989
_diffrn_measured_fraction_theta_max 0.989
_diffrn_measurement_device_type 'Xcalibur, Atlas, Gemini'
_diffrn_measurement_method 'omega scans'
_diffrn_radiation_monochromator mirror
_diffrn_radiation_source 'Nova (Cu) X-ray Source'
_diffrn_radiation_type CuK\a
_diffrn_radiation_wavelength 1.54178
_diffrn_reflns_av_R_equivalents 0.0228
_diffrn_reflns_av_sigmaI/netI 0.0147
_diffrn_reflns_limit_h_max 13
_diffrn_reflns_limit_h_min -13
_diffrn_reflns_limit_k_max 13
_diffrn_reflns_limit_k_min -14
_diffrn_reflns_limit_l_max 21
_diffrn_reflns_limit_l_min -21
_diffrn_reflns_number 39124
_diffrn_reflns_theta_full 76.58
_diffrn_reflns_theta_max 76.58
_diffrn_reflns_theta_min 4.16
_exptl_absorpt_coefficient_mu 2.805
_exptl_absorpt_correction_T_max 0.8067
_exptl_absorpt_correction_T_min 0.5774
_exptl_absorpt_correction_type multi-scan
_exptl_absorpt_process_details
;
CrysAlisPro, Agilent Technologies,
Version 1.171.35.11 (release 16-05-2011 CrysAlis171 .NET)
(compiled May 16 2011,17:55:39)
Empirical absorption correction using spherical harmonics,
 implemented in SCALE3 ABSPACK scaling algorithm.
;
_exptl_crystal_colour yellow
_exptl_crystal_density_diffrn 1.260
_exptl_crystal_density_method 'not measured'
_exptl_crystal_description block
_exptl_crystal_F_000 764
_exptl_crystal_size_max 0.22
_exptl_crystal_size_mid 0.18
_exptl_crystal_size_min 0.08
_refine_diff_density_max 0.645
_refine_diff_density_min -0.368
_refine_diff_density_rms 0.040
_refine_ls_extinction_method none
_refine_ls_goodness_of_fit_ref 1.031
_refine_ls_hydrogen_treatment constr
_refine_ls_matrix_type full
_refine_ls_number_parameters 444
_refine_ls_number_reflns 7877
_refine_ls_number_restraints 24
_refine_ls_restrained_S_all 1.030
_refine_ls_R_factor_all 0.0372
_refine_ls_R_factor_gt 0.0357
_refine_ls_shift/su_max 0.032
_refine_ls_shift/su_mean 0.001
_refine_ls_structure_factor_coef Fsqd
_refine_ls_weighting_details 'calc w=1/[\s^2^(Fo^2^)+(0.0433P)^2^+0.8050P] where P=(Fo^2^+2Fc^2^)/3'
_refine_ls_weighting_scheme calc
_refine_ls_wR_factor_gt 0.0915
_refine_ls_wR_factor_ref 0.0930
_reflns_number_gt 7477
_reflns_number_total 7877
_reflns_threshold_expression >2\s(I)
_cod_data_source_file om4001296_si_002.cif
_cod_data_source_block 3
_cod_original_cell_volume 1894.01(6)
_cod_database_code 4080602

loop_
_symmetry_equiv_pos_as_xyz
'x, y, z'
'-x, -y, -z'

loop_
_atom_site_label
_atom_site_type_symbol
_atom_site_fract_x
_atom_site_fract_y
_atom_site_fract_z
_atom_site_U_iso_or_equiv
_atom_site_adp_type
_atom_site_occupancy
_atom_site_symmetry_multiplicity
_atom_site_calc_flag
_atom_site_refinement_flags
_atom_site_disorder_assembly
_atom_site_disorder_group
P1 P 0.58125(4) 0.38345(3) 0.31558(2) 0.03653(10) Uani 1 1 d . . .
P2 P 0.70095(4) 0.37155(4) 0.23095(3) 0.04149(10) Uani 1 1 d . . .
P3 P 0.63578(4) 0.48702(4) 0.15408(2) 0.03738(10) Uani 1 1 d . . .
C1 C 0.51754(14) 0.52934(13) 0.20352(8) 0.0304(3) Uani 1 1 d . . .
C2 C 0.49473(14) 0.48492(13) 0.27513(8) 0.0311(3) Uani 1 1 d . . .
C3 C 0.45382(14) 0.62008(13) 0.16698(8) 0.0305(3) Uani 1 1 d . . .
C4 C 0.40376(15) 0.60355(14) 0.08509(9) 0.0355(3) Uani 1 1 d . . .
H4 H 0.4073 0.5317 0.0529 0.043 Uiso 1 1 calc R . .
C5 C 0.34903(17) 0.69020(16) 0.04992(9) 0.0415(3) Uani 1 1 d . . .
H5 H 0.3153 0.6768 -0.0058 0.050 Uiso 1 1 calc R . .
C6 C 0.34334(17) 0.79581(16) 0.09543(10) 0.0438(4) Uani 1 1 d . . .
H6 H 0.3058 0.8550 0.0714 0.053 Uiso 1 1 calc R . .
C7 C 0.39316(17) 0.81421(15) 0.17666(10) 0.0411(3) Uani 1 1 d . . .
H7 H 0.3902 0.8868 0.2083 0.049 Uiso 1 1 calc R . .
C8 C 0.44708(15) 0.72772(13) 0.21198(9) 0.0345(3) Uani 1 1 d . . .
H8 H 0.4801 0.7416 0.2677 0.041 Uiso 1 1 calc R . .
C9 C 0.39363(15) 0.51506(13) 0.31866(8) 0.0324(3) Uani 1 1 d . . .
C10 C 0.26037(16) 0.49950(15) 0.28002(10) 0.0387(3) Uani 1 1 d . . .
H10 H 0.2333 0.4687 0.2249 0.046 Uiso 1 1 calc R . .
C11 C 0.16710(18) 0.52844(17) 0.32094(12) 0.0499(4) Uani 1 1 d . . .
H11 H 0.0768 0.5166 0.2939 0.060 Uiso 1 1 calc R . .
C12 C 0.2057(2) 0.57466(18) 0.40119(12) 0.0551(5) Uani 1 1 d . . .
H12 H 0.1426 0.5965 0.4289 0.066 Uiso 1 1 calc R . .
C13 C 0.3358(2) 0.58886(17) 0.44058(11) 0.0525(4) Uani 1 1 d . . .
H13 H 0.3620 0.6192 0.4957 0.063 Uiso 1 1 calc R . .
C14 C 0.42914(18) 0.55887(15) 0.39988(9) 0.0409(3) Uani 1 1 d . . .
H14 H 0.5183 0.5684 0.4278 0.049 Uiso 1 1 calc R . .
K101 K 0.0000 0.0000 0.5000 0.03431(10) Uani 1 2 d S . .
O101 O 0.00329(13) -0.25258(10) 0.49176(8) 0.0485(3) Uani 1 1 d . A .
O102 O -0.17814(12) -0.18086(11) 0.37991(7) 0.0478(3) Uani 1 1 d . A .
O103 O -0.13965(13) 0.07770(12) 0.37160(8) 0.0528(3) Uani 1 1 d . A .
C101 C -0.1179(2) -0.33944(16) 0.44658(15) 0.0611(5) Uani 1 1 d . . .
H10A H -0.1938 -0.3435 0.4746 0.073 Uiso 1 1 calc R A .
H10B H -0.1067 -0.4245 0.4394 0.073 Uiso 1 1 calc R . .
C102 C -0.1476(2) -0.29709(17) 0.36860(13) 0.0588(5) Uani 1 1 d . A .
H10C H -0.0681 -0.2854 0.3429 0.071 Uiso 1 1 calc R . .
H10D H -0.2257 -0.3614 0.3337 0.071 Uiso 1 1 calc R . .
C103 C -0.2041(2) -0.1324(2) 0.30799(11) 0.0595(5) Uani 1 1 d . . .
H10E H -0.2748 -0.1971 0.2686 0.071 Uiso 1 1 calc R A .
H10F H -0.1206 -0.1076 0.2860 0.071 Uiso 1 1 calc R . .
C104 C -0.2512(2) -0.0207(2) 0.32489(12) 0.0648(5) Uani 1 1 d . A .
H10G H -0.2846 0.0073 0.2746 0.078 Uiso 1 1 calc R . .
H10H H -0.3264 -0.0427 0.3540 0.078 Uiso 1 1 calc R . .
C105 C -0.1717(2) 0.1902(2) 0.39067(13) 0.0647(6) Uani 1 1 d . . .
H10I H -0.2399 0.1756 0.4249 0.078 Uiso 1 1 calc R A .
H10J H -0.2098 0.2186 0.3416 0.078 Uiso 1 1 calc R . .
C106 C 0.0453(3) -0.28724(18) 0.56717(13) 0.0636(6) Uani 1 1 d . . .
H10K H 0.0616 -0.3702 0.5602 0.076 Uiso 1 1 calc R A .
H10L H -0.0266 -0.2938 0.5986 0.076 Uiso 1 1 calc R . .
O1T O 0.1860(3) 0.0389(3) 0.3997(2) 0.0755(9) Uani 0.679(4) 1 d P A 1
C1T C 0.2181(7) -0.0662(7) 0.3674(3) 0.0705(12) Uani 0.679(4) 1 d P A 1
H1T1 H 0.1965 -0.0738 0.3087 0.085 Uiso 0.679(4) 1 calc PR A 1
H1T2 H 0.1609 -0.1432 0.3832 0.085 Uiso 0.679(4) 1 calc PR A 1
C2T C 0.3633(5) -0.0574(5) 0.3936(3) 0.0827(11) Uani 0.679(4) 1 d P A 1
H2T1 H 0.3808 -0.0866 0.4458 0.099 Uiso 0.679(4) 1 calc PR A 1
H2T2 H 0.3960 -0.1046 0.3541 0.099 Uiso 0.679(4) 1 calc PR A 1
C3T C 0.4227(6) 0.0792(6) 0.3982(5) 0.107(2) Uani 0.679(4) 1 d PU A 1
H3T1 H 0.4461 0.1011 0.3469 0.128 Uiso 0.679(4) 1 calc PR A 1
H3T2 H 0.5060 0.1099 0.4400 0.128 Uiso 0.679(4) 1 calc PR A 1
C4T C 0.3069(11) 0.1422(9) 0.4196(5) 0.0821(16) Uani 0.679(4) 1 d PU A 1
H4T1 H 0.3266 0.1762 0.4766 0.098 Uiso 0.679(4) 1 calc PR A 1
H4T2 H 0.3006 0.2104 0.3875 0.098 Uiso 0.679(4) 1 calc PR A 1
O1TA O 0.2147(8) 0.0251(8) 0.4360(5) 0.0755(9) Uani 0.321(4) 1 d P A 2
C1TA C 0.2384(17) -0.0754(18) 0.3933(7) 0.0705(12) Uani 0.321(4) 1 d P A 2
H1T3 H 0.1644 -0.1160 0.3469 0.085 Uiso 0.321(4) 1 calc PR A 2
H1T4 H 0.2549 -0.1392 0.4269 0.085 Uiso 0.321(4) 1 calc PR A 2
C2TA C 0.3732(12) 0.0051(12) 0.3681(7) 0.0827(11) Uani 0.321(4) 1 d P A 2
H2T3 H 0.4402 -0.0415 0.3657 0.099 Uiso 0.321(4) 1 calc PR A 2
H2T4 H 0.3547 0.0396 0.3179 0.099 Uiso 0.321(4) 1 calc PR A 2
C3TA C 0.4134(14) 0.1074(14) 0.4433(11) 0.107(2) Uani 0.321(4) 1 d PU A 2
H3T3 H 0.4402 0.0723 0.4921 0.128 Uiso 0.321(4) 1 calc PR A 2
H3T4 H 0.4890 0.1810 0.4382 0.128 Uiso 0.321(4) 1 calc PR A 2
C4TA C 0.326(3) 0.131(2) 0.4439(11) 0.0821(16) Uani 0.321(4) 1 d P A 2
H4T3 H 0.3114 0.1801 0.3998 0.098 Uiso 0.321(4) 1 calc PR A 2
H4T4 H 0.3363 0.1854 0.4943 0.098 Uiso 0.321(4) 1 calc PR A 2
K201 K 0.0000 0.0000 0.0000 0.03488(10) Uani 1 2 d S . .
O201 O 0.27667(12) 0.05192(11) 0.00737(7) 0.0457(3) Uani 1 1 d . B .
O202 O 0.17914(13) 0.16983(11) 0.12585(7) 0.0482(3) Uani 1 1 d . B .
O203 O 0.09567(13) -0.07526(11) -0.13603(7) 0.0464(3) Uani 1 1 d . B .
C201 C 0.35504(19) 0.16778(18) 0.05491(13) 0.0558(5) Uani 1 1 d . . .
H20A H 0.3378 0.2391 0.0291 0.067 Uiso 1 1 calc R B .
H20B H 0.4528 0.1760 0.0609 0.067 Uiso 1 1 calc R . .
C202 C 0.31719(19) 0.17057(18) 0.13398(12) 0.0557(5) Uani 1 1 d . B .
H20C H 0.3292 0.0963 0.1583 0.067 Uiso 1 1 calc R . .
H20D H 0.3770 0.2473 0.1692 0.067 Uiso 1 1 calc R . .
C203 C 0.1351(2) 0.16959(17) 0.19894(10) 0.0545(5) Uani 1 1 d . . .
H20E H 0.1984 0.2397 0.2382 0.065 Uiso 1 1 calc R B .
H20F H 0.1334 0.0895 0.2199 0.065 Uiso 1 1 calc R . .
C204 C 0.0037(2) -0.18432(17) -0.18575(11) 0.0557(5) Uani 1 1 d . . .
H20G H 0.0037 -0.2604 -0.1602 0.067 Uiso 1 1 calc R B .
H20H H 0.0322 -0.1942 -0.2372 0.067 Uiso 1 1 calc R . .
C205 C 0.2276(2) -0.08686(19) -0.11301(11) 0.0533(4) Uani 1 1 d . . .
H20I H 0.2629 -0.1067 -0.1607 0.064 Uiso 1 1 calc R B .
H20J H 0.2242 -0.1560 -0.0804 0.064 Uiso 1 1 calc R . .
C206 C 0.31822(19) 0.03418(19) -0.06637(12) 0.0525(4) Uani 1 1 d . B .
H20K H 0.4134 0.0323 -0.0565 0.063 Uiso 1 1 calc R . .
H20L H 0.3128 0.1048 -0.0965 0.063 Uiso 1 1 calc R . .
O1U O -0.01947(18) -0.21428(12) 0.06156(8) 0.0650(4) Uani 1 1 d . B .
C1U C -0.0550(8) -0.2237(4) 0.1392(2) 0.0580(13) Uani 0.677(14) 1 d P B 1
H1U1 H -0.1547 -0.2535 0.1345 0.070 Uiso 0.677(14) 1 calc PR B 1
H1U2 H -0.0181 -0.1415 0.1737 0.070 Uiso 0.677(14) 1 calc PR B 1
C1UA C 0.0243(16) -0.1888(10) 0.1419(4) 0.056(3) Uani 0.323(14) 1 d P B 2
H1U3 H -0.0317 -0.1446 0.1664 0.068 Uiso 0.323(14) 1 calc PR B 2
H1U4 H 0.1201 -0.1354 0.1556 0.068 Uiso 0.323(14) 1 calc PR B 2
C2U C 0.0096(2) -0.3186(2) 0.17131(13) 0.0588(5) Uani 1 1 d . . .
H2U1 H -0.0384 -0.3619 0.2106 0.071 Uiso 1 1 calc R B 1
H2U2 H 0.1064 -0.2785 0.1961 0.071 Uiso 1 1 calc R B 1
C3U C -0.0061(2) -0.40843(18) 0.09756(14) 0.0605(5) Uani 1 1 d . B .
H3U1 H 0.0802 -0.4265 0.0945 0.073 Uiso 1 1 calc R . .
H3U2 H -0.0775 -0.4887 0.0966 0.073 Uiso 1 1 calc R . .
C4U C -0.0454(3) -0.3406(2) 0.03098(15) 0.0816(8) Uani 1 1 d . . .
H4U1 H 0.0078 -0.3472 -0.0106 0.098 Uiso 1 1 calc R B .
H4U2 H -0.1429 -0.3782 0.0070 0.098 Uiso 1 1 calc R . .

loop_
_atom_site_aniso_label
_atom_site_aniso_U_11
_atom_site_aniso_U_22
_atom_site_aniso_U_33
_atom_site_aniso_U_23
_atom_site_aniso_U_13
_atom_site_aniso_U_12
P1 0.0431(2) 0.03070(18) 0.03435(19) 0.00171(14) 0.00067(15) 0.01374(15)
P2 0.0442(2) 0.0379(2) 0.0441(2) -0.00323(16) 0.00320(17) 0.02091(17)
P3 0.0404(2) 0.0392(2) 0.03525(19) -0.00074(15) 0.00974(15) 0.01668(16)
C1 0.0318(7) 0.0267(6) 0.0300(6) -0.0028(5) 0.0039(5) 0.0079(5)
C2 0.0339(7) 0.0265(6) 0.0298(6) -0.0017(5) 0.0023(5) 0.0083(5)
C3 0.0304(6) 0.0287(6) 0.0313(7) 0.0031(5) 0.0079(5) 0.0066(5)
C4 0.0378(7) 0.0360(7) 0.0320(7) 0.0015(6) 0.0074(6) 0.0109(6)
C5 0.0442(8) 0.0480(9) 0.0339(7) 0.0102(6) 0.0069(6) 0.0154(7)
C6 0.0482(9) 0.0438(9) 0.0470(9) 0.0174(7) 0.0132(7) 0.0210(7)
C7 0.0505(9) 0.0336(7) 0.0445(8) 0.0061(6) 0.0151(7) 0.0177(7)
C8 0.0402(8) 0.0318(7) 0.0324(7) 0.0034(5) 0.0095(6) 0.0114(6)
C9 0.0381(7) 0.0268(6) 0.0328(7) 0.0057(5) 0.0089(6) 0.0092(5)
C10 0.0377(8) 0.0386(8) 0.0416(8) 0.0132(6) 0.0104(6) 0.0108(6)
C11 0.0429(9) 0.0517(10) 0.0662(11) 0.0276(9) 0.0228(8) 0.0195(8)
C12 0.0653(12) 0.0523(10) 0.0666(12) 0.0224(9) 0.0417(10) 0.0269(9)
C13 0.0728(12) 0.0485(10) 0.0428(9) 0.0070(7) 0.0280(9) 0.0188(9)
C14 0.0495(9) 0.0390(8) 0.0344(7) 0.0036(6) 0.0113(6) 0.0121(7)
K101 0.0363(2) 0.02383(19) 0.0406(2) -0.00070(16) 0.00267(17) 0.00990(16)
O101 0.0601(7) 0.0276(5) 0.0621(7) 0.0065(5) 0.0226(6) 0.0140(5)
O102 0.0502(7) 0.0401(6) 0.0458(6) -0.0091(5) 0.0089(5) 0.0065(5)
O103 0.0549(7) 0.0539(7) 0.0539(7) 0.0129(6) 0.0039(6) 0.0257(6)
C101 0.0605(11) 0.0258(8) 0.0966(16) -0.0012(9) 0.0280(11) 0.0078(7)
C102 0.0518(10) 0.0378(9) 0.0740(13) -0.0246(9) 0.0110(9) 0.0037(8)
C103 0.0527(11) 0.0714(13) 0.0399(9) -0.0079(8) -0.0017(8) 0.0066(9)
C104 0.0541(11) 0.0840(15) 0.0489(10) 0.0118(10) -0.0098(9) 0.0202(10)
C105 0.0835(15) 0.0725(14) 0.0604(12) 0.0262(10) 0.0152(11) 0.0534(12)
C106 0.1033(17) 0.0405(9) 0.0697(13) 0.0243(9) 0.0380(12) 0.0412(11)
O1T 0.0588(17) 0.0777(15) 0.098(3) 0.0181(19) 0.0343(18) 0.0206(11)
C1T 0.069(3) 0.075(2) 0.058(3) -0.007(3) 0.005(3) 0.0152(17)
C2T 0.086(2) 0.086(3) 0.088(3) 0.014(2) 0.033(2) 0.034(2)
C3T 0.065(2) 0.095(4) 0.179(8) 0.053(5) 0.054(4) 0.028(2)
C4T 0.097(4) 0.057(2) 0.087(5) 0.021(3) 0.030(4) 0.005(2)
O1TA 0.0588(17) 0.0777(15) 0.098(3) 0.0181(19) 0.0343(18) 0.0206(11)
C1TA 0.069(3) 0.075(2) 0.058(3) -0.007(3) 0.005(3) 0.0152(17)
C2TA 0.086(2) 0.086(3) 0.088(3) 0.014(2) 0.033(2) 0.034(2)
C3TA 0.065(2) 0.095(4) 0.179(8) 0.053(5) 0.054(4) 0.028(2)
C4TA 0.097(4) 0.057(2) 0.087(5) 0.021(3) 0.030(4) 0.005(2)
K201 0.0395(2) 0.0286(2) 0.0316(2) -0.00145(15) 0.00507(16) 0.00523(16)
O201 0.0448(6) 0.0374(6) 0.0507(7) 0.0016(5) 0.0067(5) 0.0086(5)
O202 0.0534(7) 0.0424(6) 0.0400(6) -0.0051(5) -0.0033(5) 0.0110(5)
O203 0.0596(7) 0.0390(6) 0.0419(6) -0.0023(5) 0.0102(5) 0.0191(5)
C201 0.0443(9) 0.0417(9) 0.0710(12) -0.0028(8) 0.0020(8) 0.0052(7)
C202 0.0484(10) 0.0436(9) 0.0594(11) -0.0115(8) -0.0148(8) 0.0089(8)
C203 0.0744(13) 0.0397(9) 0.0372(8) -0.0068(7) -0.0025(8) 0.0092(8)
C204 0.0795(13) 0.0412(9) 0.0424(9) -0.0102(7) 0.0144(9) 0.0151(9)
C205 0.0681(12) 0.0551(10) 0.0482(9) 0.0057(8) 0.0187(9) 0.0331(9)
C206 0.0482(10) 0.0597(11) 0.0574(11) 0.0134(9) 0.0183(8) 0.0224(8)
O1U 0.1032(12) 0.0392(7) 0.0530(8) 0.0099(6) 0.0173(7) 0.0200(7)
C1U 0.084(4) 0.0391(17) 0.0578(18) 0.0063(13) 0.029(2) 0.021(2)
C1UA 0.073(7) 0.052(4) 0.052(3) 0.007(3) 0.015(4) 0.029(4)
C2U 0.0599(11) 0.0585(11) 0.0588(11) 0.0177(9) 0.0123(9) 0.0159(9)
C3U 0.0644(12) 0.0425(9) 0.0880(15) 0.0174(9) 0.0377(11) 0.0217(9)
C4U 0.132(2) 0.0463(11) 0.0597(13) -0.0037(10) 0.0086(14) 0.0246(13)

loop_
_atom_type_symbol
_atom_type_description
_atom_type_scat_dispersion_real
_atom_type_scat_dispersion_imag
_atom_type_scat_source
C C 0.0181 0.0091 'International Tables Vol C Tables 4.2.6.8 and 6.1.1.4'
H H 0.0000 0.0000 'International Tables Vol C Tables 4.2.6.8 and 6.1.1.4'
O O 0.0492 0.0322 'International Tables Vol C Tables 4.2.6.8 and 6.1.1.4'
P P 0.2955 0.4335 'International Tables Vol C Tables 4.2.6.8 and 6.1.1.4'
K K 0.3868 1.0657 'International Tables Vol C Tables 4.2.6.8 and 6.1.1.4'

loop_
_geom_angle_atom_site_label_1
_geom_angle_atom_site_label_2
_geom_angle_atom_site_label_3
_geom_angle
_geom_angle_site_symmetry_1
_geom_angle_site_symmetry_3
C2 P1 P2 100.11(5) . .
P3 P2 P1 98.95(2) . .
C1 P3 P2 100.15(5) . .
C2 C1 C3 123.95(12) . .
C2 C1 P3 120.43(11) . .
C3 C1 P3 115.49(10) . .
C1 C2 C9 122.84(13) . .
C1 C2 P1 120.35(11) . .
C9 C2 P1 116.76(10) . .
C4 C3 C8 117.36(13) . .
C4 C3 C1 120.76(12) . .
C8 C3 C1 121.81(12) . .
C5 C4 C3 121.28(14) . .
C5 C4 H4 119.4 . .
C3 C4 H4 119.4 . .
C6 C5 C4 120.42(15) . .
C6 C5 H5 119.8 . .
C4 C5 H5 119.8 . .
C5 C6 C7 119.15(15) . .
C5 C6 H6 120.4 . .
C7 C6 H6 120.4 . .
C8 C7 C6 120.58(15) . .
C8 C7 H7 119.7 . .
C6 C7 H7 119.7 . .
C7 C8 C3 121.20(14) . .
C7 C8 H8 119.4 . .
C3 C8 H8 119.4 . .
C14 C9 C10 117.81(14) . .
C14 C9 C2 120.75(14) . .
C10 C9 C2 121.44(13) . .
C11 C10 C9 121.05(16) . .
C11 C10 H10 119.5 . .
C9 C10 H10 119.5 . .
C12 C11 C10 120.06(17) . .
C12 C11 H11 120.0 . .
C10 C11 H11 120.0 . .
C13 C12 C11 119.78(16) . .
C13 C12 H12 120.1 . .
C11 C12 H12 120.1 . .
C12 C13 C14 120.26(17) . .
C12 C13 H13 119.9 . .
C14 C13 H13 119.9 . .
C13 C14 C9 121.01(16) . .
C13 C14 H14 119.5 . .
C9 C14 H14 119.5 . .
O1TA K101 O1TA 180.000(1) . 2_556
O1TA K101 O102 96.0(2) . .
O1TA K101 O102 84.0(2) 2_556 .
O1TA K101 O102 84.0(2) . 2_556
O1TA K101 O102 96.0(2) 2_556 2_556
O102 K101 O102 180.0 . 2_556
O1TA K101 O1T 165.59(16) . 2_556
O1TA K101 O1T 14.41(16) 2_556 2_556
O102 K101 O1T 92.39(8) . 2_556
O102 K101 O1T 87.61(8) 2_556 2_556
O1TA K101 O1T 14.41(16) . .
O1TA K101 O1T 165.59(16) 2_556 .
O102 K101 O1T 87.61(8) . .
O102 K101 O1T 92.39(9) 2_556 .
O1T K101 O1T 180.0 2_556 .
O1TA K101 O103 87.31(18) . 2_556
O1TA K101 O103 92.69(18) 2_556 2_556
O102 K101 O103 119.09(4) . 2_556
O102 K101 O103 60.91(4) 2_556 2_556
O1T K101 O103 78.36(9) 2_556 2_556
O1T K101 O103 101.64(9) . 2_556
O1TA K101 O103 92.69(18) . .
O1TA K101 O103 87.31(18) 2_556 .
O102 K101 O103 60.91(4) . .
O102 K101 O103 119.09(4) 2_556 .
O1T K101 O103 101.64(9) 2_556 .
O1T K101 O103 78.36(9) . .
O103 K101 O103 180.00(4) 2_556 .
O1TA K101 O101 82.02(19) . .
O1TA K101 O101 97.98(19) 2_556 .
O102 K101 O101 60.07(4) . .
O102 K101 O101 119.93(4) 2_556 .
O1T K101 O101 92.06(8) 2_556 .
O1T K101 O101 87.94(8) . .
O103 K101 O101 60.32(4) 2_556 .
O103 K101 O101 119.68(4) . .
O1TA K101 O101 97.98(19) . 2_556
O1TA K101 O101 82.02(19) 2_556 2_556
O102 K101 O101 119.93(4) . 2_556
O102 K101 O101 60.07(4) 2_556 2_556
O1T K101 O101 87.94(8) 2_556 2_556
O1T K101 O101 92.06(8) . 2_556
O103 K101 O101 119.68(4) 2_556 2_556
O103 K101 O101 60.32(4) . 2_556
O101 K101 O101 180.0 . 2_556
C101 O101 C106 113.39(15) . .
C101 O101 K101 113.31(10) . .
C106 O101 K101 113.21(10) . .
C103 O102 C102 112.35(15) . .
C103 O102 K101 112.72(10) . .
C102 O102 K101 115.66(11) . .
C105 O103 C104 113.64(16) . .
C105 O103 K101 114.25(11) . .
C104 O103 K101 113.70(11) . .
O101 C101 C102 108.48(15) . .
O101 C101 H10A 110.0 . .
C102 C101 H10A 110.0 . .
O101 C101 H10B 110.0 . .
C102 C101 H10B 110.0 . .
H10A C101 H10B 108.4 . .
O102 C102 C101 108.96(15) . .
O102 C102 H10C 109.9 . .
C101 C102 H10C 109.9 . .
O102 C102 H10D 109.9 . .
C101 C102 H10D 109.9 . .
H10C C102 H10D 108.3 . .
O102 C103 C104 107.95(16) . .
O102 C103 H10E 110.1 . .
C104 C103 H10E 110.1 . .
O102 C103 H10F 110.1 . .
C104 C103 H10F 110.1 . .
H10E C103 H10F 108.4 . .
O103 C104 C103 108.39(16) . .
O103 C104 H10G 110.0 . .
C103 C104 H10G 110.0 . .
O103 C104 H10H 110.0 . .
C103 C104 H10H 110.0 . .
H10G C104 H10H 108.4 . .
O103 C105 C106 108.11(16) . 2_556
O103 C105 H10I 110.1 . .
C106 C105 H10I 110.1 2_556 .
O103 C105 H10J 110.1 . .
C106 C105 H10J 110.1 2_556 .
H10I C105 H10J 108.4 . .
O101 C106 C105 108.90(15) . 2_556
O101 C106 H10K 109.9 . .
C105 C106 H10K 109.9 2_556 .
O101 C106 H10L 109.9 . .
C105 C106 H10L 109.9 2_556 .
H10K C106 H10L 108.3 . .
C1T O1T C4T 108.2(6) . .
C1T O1T K101 118.1(3) . .
C4T O1T K101 120.3(4) . .
O1T C1T C2T 112.6(5) . .
O1T C1T H1T1 109.1 . .
C2T C1T H1T1 109.1 . .
O1T C1T H1T2 109.1 . .
C2T C1T H1T2 109.1 . .
H1T1 C1T H1T2 107.8 . .
C3T C2T C1T 98.9(5) . .
C3T C2T H2T1 112.0 . .
C1T C2T H2T1 112.0 . .
C3T C2T H2T2 112.0 . .
C1T C2T H2T2 112.0 . .
H2T1 C2T H2T2 109.7 . .
C2T C3T C4T 106.2(5) . .
C2T C3T H3T1 110.5 . .
C4T C3T H3T1 110.5 . .
C2T C3T H3T2 110.5 . .
C4T C3T H3T2 110.5 . .
H3T1 C3T H3T2 108.7 . .
O1T C4T C3T 102.9(7) . .
O1T C4T H4T1 111.2 . .
C3T C4T H4T1 111.2 . .
O1T C4T H4T2 111.2 . .
C3T C4T H4T2 111.2 . .
H4T1 C4T H4T2 109.1 . .
C4TA O1TA C1TA 108.9(14) . .
C4TA O1TA K101 128.0(12) . .
C1TA O1TA K101 122.9(9) . .
O1TA C1TA C2TA 96.5(12) . .
O1TA C1TA H1T3 112.5 . .
C2TA C1TA H1T3 112.5 . .
O1TA C1TA H1T4 112.5 . .
C2TA C1TA H1T4 112.4 . .
H1T3 C1TA H1T4 110.0 . .
C3TA C2TA C1TA 93.8(9) . .
C3TA C2TA H2T3 113.0 . .
C1TA C2TA H2T3 113.0 . .
C3TA C2TA H2T4 113.0 . .
C1TA C2TA H2T4 112.9 . .
H2T3 C2TA H2T4 110.4 . .
C4TA C3TA C2TA 103.0(19) . .
C4TA C3TA H3T3 111.2 . .
C2TA C3TA H3T3 111.2 . .
C4TA C3TA H3T4 111.2 . .
C2TA C3TA H3T4 111.2 . .
H3T3 C3TA H3T4 109.1 . .
C3TA C4TA O1TA 111(2) . .
C3TA C4TA H4T3 109.3 . .
O1TA C4TA H4T3 109.3 . .
C3TA C4TA H4T4 109.3 . .
O1TA C4TA H4T4 109.3 . .
H4T3 C4TA H4T4 108.0 . .
O1U K201 O1U 180.00(10) 2 .
O1U K201 O201 86.95(4) 2 .
O1U K201 O201 93.05(4) . .
O1U K201 O201 93.05(4) 2 2
O1U K201 O201 86.95(4) . 2
O201 K201 O201 180.000(10) . 2
O1U K201 O202 80.44(4) 2 .
O1U K201 O202 99.56(4) . .
O201 K201 O202 61.01(4) . .
O201 K201 O202 118.99(4) 2 .
O1U K201 O202 99.56(4) 2 2
O1U K201 O202 80.44(4) . 2
O201 K201 O202 118.99(4) . 2
O201 K201 O202 61.01(4) 2 2
O202 K201 O202 180.00(4) . 2
O1U K201 O203 84.64(4) 2 .
O1U K201 O203 95.36(4) . .
O201 K201 O203 60.58(4) . .
O201 K201 O203 119.42(4) 2 .
O202 K201 O203 120.15(4) . .
O202 K201 O203 59.85(4) 2 .
O1U K201 O203 95.36(4) 2 2
O1U K201 O203 84.64(4) . 2
O201 K201 O203 119.42(4) . 2
O201 K201 O203 60.58(4) 2 2
O202 K201 O203 59.85(4) . 2
O202 K201 O203 120.15(4) 2 2
O203 K201 O203 180.00(7) . 2
O1U K201 C1UA 157.77(15) 2 .
O1U K201 C1UA 22.23(15) . .
O201 K201 C1UA 88.7(3) . .
O201 K201 C1UA 91.3(3) 2 .
O202 K201 C1UA 78.4(2) . .
O202 K201 C1UA 101.6(2) 2 .
O203 K201 C1UA 111.94(15) . .
O203 K201 C1UA 68.06(15) 2 .
O1U K201 C1UA 22.23(15) 2 2
O1U K201 C1UA 157.77(15) . 2
O201 K201 C1UA 91.3(3) . 2
O201 K201 C1UA 88.7(3) 2 2
O202 K201 C1UA 101.6(2) . 2
O202 K201 C1UA 78.4(2) 2 2
O203 K201 C1UA 68.06(15) . 2
O203 K201 C1UA 111.94(15) 2 2
C1UA K201 C1UA 180.0 . 2
C201 O201 C206 112.84(14) . .
C201 O201 K201 113.59(10) . .
C206 O201 K201 116.23(10) . .
C203 O202 C202 112.85(14) . .
C203 O202 K201 115.32(10) . .
C202 O202 K201 114.74(10) . .
C205 O203 C204 112.73(14) . .
C205 O203 K201 110.32(10) . .
C204 O203 K201 113.92(10) . .
O201 C201 C202 109.02(15) . .
O201 C201 H20A 109.9 . .
C202 C201 H20A 109.9 . .
O201 C201 H20B 109.9 . .
C202 C201 H20B 109.9 . .
H20A C201 H20B 108.3 . .
O202 C202 C201 109.77(15) . .
O202 C202 H20C 109.7 . .
C201 C202 H20C 109.7 . .
O202 C202 H20D 109.7 . .
C201 C202 H20D 109.7 . .
H20C C202 H20D 108.2 . .
O202 C203 C204 108.70(15) . 2
O202 C203 H20E 109.9 . .
C204 C203 H20E 109.9 2 .
O202 C203 H20F 109.9 . .
C204 C203 H20F 109.9 2 .
H20E C203 H20F 108.3 . .
O203 C204 C203 108.78(14) . 2
O203 C204 H20G 109.9 . .
C203 C204 H20G 109.9 2 .
O203 C204 H20H 109.9 . .
C203 C204 H20H 109.9 2 .
H20G C204 H20H 108.3 . .
O203 C205 C206 108.78(14) . .
O203 C205 H20I 109.9 . .
C206 C205 H20I 109.9 . .
O203 C205 H20J 109.9 . .
C206 C205 H20J 109.9 . .
H20I C205 H20J 108.3 . .
O201 C206 C205 108.92(15) . .
O201 C206 H20K 109.9 . .
C205 C206 H20K 109.9 . .
O201 C206 H20L 109.9 . .
C205 C206 H20L 109.9 . .
H20K C206 H20L 108.3 . .
C1UA O1U C4U 113.9(4) . .
C4U O1U C1U 102.2(2) . .
C1UA O1U K201 110.0(4) . .
C4U O1U K201 135.44(13) . .
C1U O1U K201 119.07(15) . .
O1U C1U C2U 103.7(3) . .
O1U C1U H1U1 111.0 . .
C2U C1U H1U1 111.0 . .
O1U C1U H1U2 111.0 . .
C2U C1U H1U2 111.0 . .
H1U1 C1U H1U2 109.0 . .
O1U C1UA C2U 105.7(6) . .
O1U C1UA K201 47.8(3) . .
C2U C1UA K201 153.5(4) . .
O1U C1UA H1U3 110.6 . .
C2U C1UA H1U3 110.6 . .
K201 C1UA H1U3 84.0 . .
O1U C1UA H1U4 110.6 . .
C2U C1UA H1U4 110.6 . .
K201 C1UA H1U4 83.6 . .
H1U3 C1UA H1U4 108.7 . .
C1U C2U C3U 102.3(2) . .
C3U C2U C1UA 104.7(3) . .
C1U C2U H2U1 111.3 . .
C3U C2U H2U1 111.3 . .
C1UA C2U H2U1 133.6 . .
C1U C2U H2U2 111.3 . .
C3U C2U H2U2 111.3 . .
C1UA C2U H2U2 82.6 . .
H2U1 C2U H2U2 109.2 . .
C4U C3U C2U 104.19(16) . .
C4U C3U H3U1 110.9 . .
C2U C3U H3U1 110.9 . .
C4U C3U H3U2 110.9 . .
C2U C3U H3U2 110.9 . .
H3U1 C3U H3U2 108.9 . .
O1U C4U C3U 108.11(18) . .
O1U C4U H4U1 110.1 . .
C3U C4U H4U1 110.1 . .
O1U C4U H4U2 110.1 . .
C3U C4U H4U2 110.1 . .
H4U1 C4U H4U2 108.4 . .

loop_
_geom_bond_atom_site_label_1
_geom_bond_atom_site_label_2
_geom_bond_distance
_geom_bond_site_symmetry_2
P1 C2 1.7596(14) .
P1 P2 2.0976(6) .
P2 P3 2.0911(6) .
P3 C1 1.7619(14) .
C1 C2 1.402(2) .
C1 C3 1.4901(19) .
C2 C9 1.4921(19) .
C3 C4 1.400(2) .
C3 C8 1.401(2) .
C4 C5 1.390(2) .
C4 H4 0.9500 .
C5 C6 1.383(2) .
C5 H5 0.9500 .
C6 C7 1.388(2) .
C6 H6 0.9500 .
C7 C8 1.385(2) .
C7 H7 0.9500 .
C8 H8 0.9500 .
C9 C14 1.396(2) .
C9 C10 1.399(2) .
C10 C11 1.389(2) .
C10 H10 0.9500 .
C11 C12 1.387(3) .
C11 H11 0.9500 .
C12 C13 1.378(3) .
C12 H12 0.9500 .
C13 C14 1.392(2) .
C13 H13 0.9500 .
C14 H14 0.9500 .
K101 O1TA 2.625(8) .
K101 O1TA 2.625(8) 2_556
K101 O102 2.7822(11) .
K101 O102 2.7822(11) 2_556
K101 O1T 2.786(3) 2_556
K101 O1T 2.786(3) .
K101 O103 2.7859(12) 2_556
K101 O103 2.7859(12) .
K101 O101 2.8245(11) .
K101 O101 2.8245(11) 2_556
O101 C101 1.418(2) .
O101 C106 1.423(2) .
O102 C103 1.411(2) .
O102 C102 1.429(2) .
O103 C105 1.417(2) .
O103 C104 1.427(3) .
C101 C102 1.477(3) .
C101 H10A 0.9900 .
C101 H10B 0.9900 .
C102 H10C 0.9900 .
C102 H10D 0.9900 .
C103 C104 1.490(3) .
C103 H10E 0.9900 .
C103 H10F 0.9900 .
C104 H10G 0.9900 .
C104 H10H 0.9900 .
C105 C106 1.482(3) 2_556
C105 H10I 0.9900 .
C105 H10J 0.9900 .
C106 C105 1.482(3) 2_556
C106 H10K 0.9900 .
C106 H10L 0.9900 .
O1T C1T 1.406(8) .
O1T C4T 1.422(11) .
C1T C2T 1.487(8) .
C1T H1T1 0.9900 .
C1T H1T2 0.9900 .
C2T C3T 1.467(8) .
C2T H2T1 0.9900 .
C2T H2T2 0.9900 .
C3T C4T 1.641(13) .
C3T H3T1 0.9900 .
C3T H3T2 0.9900 .
C4T H4T1 0.9900 .
C4T H4T2 0.9900 .
O1TA C4TA 1.39(3) .
O1TA C1TA 1.40(2) .
C1TA C2TA 1.60(2) .
C1TA H1T3 0.9900 .
C1TA H1T4 0.9900 .
C2TA C3TA 1.57(2) .
C2TA H2T3 0.9900 .
C2TA H2T4 0.9900 .
C3TA C4TA 1.02(3) .
C3TA H3T3 0.9900 .
C3TA H3T4 0.9900 .
C4TA H4T3 0.9900 .
C4TA H4T4 0.9900 .
K201 O1U 2.6702(13) 2
K201 O1U 2.6702(13) .
K201 O201 2.7715(12) .
K201 O201 2.7715(12) 2
K201 O202 2.7890(11) .
K201 O202 2.7890(11) 2
K201 O203 2.8557(11) .
K201 O203 2.8557(11) 2
K201 C1UA 3.388(8) .
K201 C1UA 3.388(8) 2
O201 C201 1.422(2) .
O201 C206 1.428(2) .
O202 C203 1.414(2) .
O202 C202 1.428(2) .
O203 C205 1.419(2) .
O203 C204 1.427(2) .
C201 C202 1.484(3) .
C201 H20A 0.9900 .
C201 H20B 0.9900 .
C202 H20C 0.9900 .
C202 H20D 0.9900 .
C203 C204 1.493(3) 2
C203 H20E 0.9900 .
C203 H20F 0.9900 .
C204 C203 1.493(3) 2
C204 H20G 0.9900 .
C204 H20H 0.9900 .
C205 C206 1.489(3) .
C205 H20I 0.9900 .
C205 H20J 0.9900 .
C206 H20K 0.9900 .
C206 H20L 0.9900 .
O1U C1UA 1.364(7) .
O1U C4U 1.398(3) .
O1U C1U 1.454(4) .
C1U C2U 1.506(5) .
C1U H1U1 0.9900 .
C1U H1U2 0.9900 .
C1UA C2U 1.552(9) .
C1UA H1U3 0.9900 .
C1UA H1U4 0.9900 .
C2U C3U 1.509(3) .
C2U H2U1 0.9900 .
C2U H2U2 0.9900 .
C3U C4U 1.493(3) .
C3U H3U1 0.9900 .
C3U H3U2 0.9900 .
C4U H4U1 0.9900 .
C4U H4U2 0.9900 .
